data_7229013
loop_
_publ_author_name
'Hollingsworth, Thilini S.'
'Hollingsworth, Ryan L.'
'Rosen, Tomer'
'Groysman, Stanislav'

_publ_section_title
;
 Zinc bimetallics supported by a xanthene-bridged dinucleating ligand:
 synthesis, characterization, and lactide polymerization studies
;
_journal_issue 66
_journal_name_full 'RSC Adv.'
_journal_page_first 41819
_journal_paper_doi 10.1039/C7RA09207E
_journal_volume 7
_journal_year 2017
_chemical_formula_sum 'C34 H54 Cl Li O3 Zn'
_chemical_formula_weight 618.53
_chemical_name_systematic
; 
 ? 
;
_space_group_IT_number 14
_symmetry_cell_setting monoclinic
_symmetry_space_group_name_Hall '-P 2yn'
_symmetry_space_group_name_H-M 'P 1 21/n 1'
_atom_sites_solution_hydrogens geom
_atom_sites_solution_primary direct
_atom_sites_solution_secondary difmap
_audit_creation_method SHELXL-97
_audit_update_record
;
2017-06-14 deposited with the CCDC.
2017-08-23 downloaded from the CCDC.
;
_cell_angle_alpha 90.00
_cell_angle_beta 97.840(5)
_cell_angle_gamma 90.00
_cell_formula_units_Z 4
_cell_length_a 9.9180(13)
_cell_length_b 25.002(4)
_cell_length_c 13.3687(14)
_cell_measurement_reflns_used 4420
_cell_measurement_temperature 100(2)
_cell_measurement_theta_max 25.83
_cell_measurement_theta_min 1.63
_cell_volume 3284.0(8)
_computing_structure_refinement 'SHELXL-97 (Sheldrick, 1997)'
_computing_structure_solution 'SHELXS-97 (Sheldrick, 1990)'
_diffrn_ambient_temperature 100(2)
_diffrn_measured_fraction_theta_full 0.956
_diffrn_measured_fraction_theta_max 0.956
_diffrn_measurement_device_type 'Bruker Apex2'
_diffrn_radiation_monochromator graphite
_diffrn_radiation_source 'fine-focus sealed tube'
_diffrn_radiation_type MoK\a
_diffrn_radiation_wavelength 0.71073
_diffrn_reflns_av_R_equivalents 0.1195
_diffrn_reflns_av_sigmaI/netI 0.0685
_diffrn_reflns_limit_h_max 12
_diffrn_reflns_limit_h_min -12
_diffrn_reflns_limit_k_max 30
_diffrn_reflns_limit_k_min -30
_diffrn_reflns_limit_l_max 10
_diffrn_reflns_limit_l_min -16
_diffrn_reflns_number 65115
_diffrn_reflns_theta_full 25.83
_diffrn_reflns_theta_max 25.83
_diffrn_reflns_theta_min 1.63
_exptl_absorpt_coefficient_mu 0.860
_exptl_absorpt_correction_T_max 0.9189
_exptl_absorpt_correction_T_min 0.8137
_exptl_absorpt_correction_type empirical
_exptl_absorpt_process_details SADABS
_exptl_crystal_colour colorless
_exptl_crystal_density_diffrn 1.251
_exptl_crystal_density_method 'not measured'
_exptl_crystal_description plates
_exptl_crystal_F_000 1328
_exptl_crystal_size_max 0.25
_exptl_crystal_size_mid 0.20
_exptl_crystal_size_min 0.10
_refine_diff_density_max 1.506
_refine_diff_density_min -0.866
_refine_diff_density_rms 0.098
_refine_ls_extinction_method none
_refine_ls_goodness_of_fit_ref 1.072
_refine_ls_hydrogen_treatment constr
_refine_ls_matrix_type full
_refine_ls_number_parameters 373
_refine_ls_number_reflns 6048
_refine_ls_number_restraints 0
_refine_ls_restrained_S_all 1.072
_refine_ls_R_factor_all 0.0788
_refine_ls_R_factor_gt 0.0561
_refine_ls_shift/su_max 0.000
_refine_ls_shift/su_mean 0.000
_refine_ls_structure_factor_coef Fsqd
_refine_ls_weighting_details 'calc w=1/[\s^2^(Fo^2^)+(0.0764P)^2^+5.2741P] where P=(Fo^2^+2Fc^2^)/3'
_refine_ls_weighting_scheme calc
_refine_ls_wR_factor_gt 0.1491
_refine_ls_wR_factor_ref 0.1571
_reflns_number_gt 4420
_reflns_number_total 6048
_reflns_threshold_expression >2sigma(I)
_cod_data_source_file c7ra09207e2.cif
_cod_data_source_block sg715
_cod_original_cell_volume 3284.1(7)
_cod_original_sg_symbol_H-M P21/n
_cod_database_code 7229013

loop_
_symmetry_equiv_pos_as_xyz
'x, y, z'
'-x+1/2, y+1/2, -z+1/2'
'-x, -y, -z'
'x-1/2, -y-1/2, z-1/2'

loop_
_atom_site_label
_atom_site_type_symbol
_atom_site_fract_x
_atom_site_fract_y
_atom_site_fract_z
_atom_site_U_iso_or_equiv
_atom_site_adp_type
_atom_site_occupancy
_atom_site_symmetry_multiplicity
_atom_site_calc_flag
_atom_site_refinement_flags
Zn1 Zn 0.41334(5) 0.195764(18) 0.24801(4) 0.01447(16) Uani 1 1 d .
Cl1 Cl 0.61697(10) 0.21378(4) 0.21907(8) 0.0229(3) Uani 1 1 d .
O2 O 0.3213(3) 0.12912(10) 0.2501(2) 0.0144(6) Uani 1 1 d .
O3 O 0.2760(3) 0.22844(10) 0.3152(2) 0.0130(6) Uani 1 1 d .
O4 O 0.1709(3) 0.13373(12) 0.4682(2) 0.0274(7) Uani 1 1 d .
C1 C 0.3156(4) 0.07697(16) 0.2097(3) 0.0153(9) Uani 1 1 d .
C2 C 0.1636(4) 0.05978(16) 0.2037(3) 0.0154(9) Uani 1 1 d .
C3 C 0.0626(4) 0.09907(17) 0.2008(3) 0.0180(9) Uani 1 1 d .
H3 H 0.0887 0.1356 0.2013 0.022 Uiso 1 1 calc R
C4 C -0.0743(4) 0.08654(19) 0.1972(3) 0.0226(10) Uani 1 1 d .
H4 H -0.1400 0.1142 0.1967 0.027 Uiso 1 1 calc R
C5 C -0.1142(4) 0.03374(19) 0.1944(3) 0.0261(11) Uani 1 1 d .
H5 H -0.2075 0.0248 0.1933 0.031 Uiso 1 1 calc R
C6 C -0.0190(5) -0.00597(18) 0.1932(3) 0.0256(10) Uani 1 1 d .
H6 H -0.0468 -0.0424 0.1892 0.031 Uiso 1 1 calc R
C7 C 0.1180(4) 0.00699(17) 0.1978(3) 0.0198(9) Uani 1 1 d .
H7 H 0.1826 -0.0210 0.1969 0.024 Uiso 1 1 calc R
C8 C 0.4125(4) 0.04053(16) 0.2890(3) 0.0182(9) Uani 1 1 d .
C9 C 0.5429(4) 0.07168(18) 0.3303(4) 0.0250(10) Uani 1 1 d .
H9A H 0.6056 0.0479 0.3723 0.038 Uiso 1 1 calc R
H9B H 0.5190 0.1019 0.3711 0.038 Uiso 1 1 calc R
H9C H 0.5868 0.0850 0.2738 0.038 Uiso 1 1 calc R
C10 C 0.3405(5) 0.02907(18) 0.3818(3) 0.0247(10) Uani 1 1 d .
H10A H 0.2696 0.0020 0.3644 0.037 Uiso 1 1 calc R
H10B H 0.2991 0.0621 0.4029 0.037 Uiso 1 1 calc R
H10C H 0.4070 0.0158 0.4372 0.037 Uiso 1 1 calc R
C11 C 0.4598(4) -0.01370(17) 0.2513(3) 0.0238(10) Uani 1 1 d .
H11A H 0.5211 -0.0076 0.2008 0.036 Uiso 1 1 calc R
H11B H 0.3805 -0.0342 0.2209 0.036 Uiso 1 1 calc R
H11C H 0.5079 -0.0337 0.3083 0.036 Uiso 1 1 calc R
C12 C 0.3516(4) 0.07729(16) 0.0965(3) 0.0178(9) Uani 1 1 d .
C13 C 0.5027(4) 0.08679(18) 0.0887(3) 0.0224(10) Uani 1 1 d .
H13A H 0.5145 0.0922 0.0178 0.034 Uiso 1 1 calc R
H13B H 0.5558 0.0557 0.1155 0.034 Uiso 1 1 calc R
H13C H 0.5342 0.1186 0.1278 0.034 Uiso 1 1 calc R
C14 C 0.3075(5) 0.02630(18) 0.0356(3) 0.0241(10) Uani 1 1 d .
H14A H 0.3361 0.0288 -0.0316 0.036 Uiso 1 1 calc R
H14B H 0.2083 0.0227 0.0288 0.036 Uiso 1 1 calc R
H14C H 0.3501 -0.0050 0.0709 0.036 Uiso 1 1 calc R
C15 C 0.2745(5) 0.12347(18) 0.0377(3) 0.0261(10) Uani 1 1 d .
H15A H 0.3112 0.1577 0.0648 0.039 Uiso 1 1 calc R
H15B H 0.1776 0.1212 0.0447 0.039 Uiso 1 1 calc R
H15C H 0.2858 0.1208 -0.0338 0.039 Uiso 1 1 calc R
C16 C 0.2335(4) 0.28282(16) 0.3101(3) 0.0151(9) Uani 1 1 d .
C17 C 0.2310(4) 0.30194(16) 0.1990(3) 0.0158(9) Uani 1 1 d .
C18 C 0.2289(4) 0.35521(17) 0.1693(3) 0.0208(10) Uani 1 1 d .
H18 H 0.2301 0.3823 0.2192 0.025 Uiso 1 1 calc R
C19 C 0.2252(5) 0.37012(19) 0.0690(3) 0.0262(11) Uani 1 1 d .
H19 H 0.2245 0.4069 0.0514 0.031 Uiso 1 1 calc R
C20 C 0.2226(4) 0.33149(18) -0.0058(3) 0.0241(10) Uani 1 1 d .
H20 H 0.2216 0.3416 -0.0744 0.029 Uiso 1 1 calc R
C21 C 0.2214(4) 0.27856(18) 0.0209(3) 0.0198(9) Uani 1 1 d .
H21 H 0.2186 0.2517 -0.0296 0.024 Uiso 1 1 calc R
C22 C 0.2245(4) 0.26396(17) 0.1220(3) 0.0161(9) Uani 1 1 d .
H22 H 0.2220 0.2271 0.1389 0.019 Uiso 1 1 calc R
C23 C 0.0788(4) 0.28354(17) 0.3343(3) 0.0184(9) Uani 1 1 d .
C24 C -0.0045(4) 0.24089(19) 0.2694(4) 0.0268(11) Uani 1 1 d .
H24A H 0.0285 0.2052 0.2908 0.040 Uiso 1 1 calc R
H24B H 0.0059 0.2462 0.1982 0.040 Uiso 1 1 calc R
H24C H -0.1008 0.2441 0.2778 0.040 Uiso 1 1 calc R
C25 C 0.0658(4) 0.27001(18) 0.4433(3) 0.0231(10) Uani 1 1 d .
H25A H 0.1023 0.2995 0.4871 0.035 Uiso 1 1 calc R
H25B H 0.1169 0.2373 0.4628 0.035 Uiso 1 1 calc R
H25C H -0.0304 0.2646 0.4503 0.035 Uiso 1 1 calc R
C26 C 0.0030(4) 0.33679(18) 0.3072(3) 0.0247(10) Uani 1 1 d .
H26A H -0.0902 0.3342 0.3235 0.037 Uiso 1 1 calc R
H26B H 0.0005 0.3439 0.2349 0.037 Uiso 1 1 calc R
H26C H 0.0507 0.3660 0.3461 0.037 Uiso 1 1 calc R
C27 C 0.3419(4) 0.31625(16) 0.3868(3) 0.0170(9) Uani 1 1 d .
C28 C 0.4696(4) 0.32797(17) 0.3372(3) 0.0215(10) Uani 1 1 d .
H28A H 0.5412 0.3423 0.3879 0.032 Uiso 1 1 calc R
H28B H 0.4476 0.3542 0.2830 0.032 Uiso 1 1 calc R
H28C H 0.5015 0.2948 0.3091 0.032 Uiso 1 1 calc R
C29 C 0.3910(4) 0.28286(18) 0.4818(3) 0.0226(10) Uani 1 1 d .
H29A H 0.4299 0.2491 0.4618 0.034 Uiso 1 1 calc R
H29B H 0.3139 0.2753 0.5183 0.034 Uiso 1 1 calc R
H29C H 0.4605 0.3029 0.5257 0.034 Uiso 1 1 calc R
C30 C 0.2936(4) 0.37014(17) 0.4259(3) 0.0210(10) Uani 1 1 d .
H30A H 0.3699 0.3878 0.4675 0.032 Uiso 1 1 calc R
H30B H 0.2202 0.3637 0.4667 0.032 Uiso 1 1 calc R
H30C H 0.2600 0.3931 0.3685 0.032 Uiso 1 1 calc R
C31 C 0.0559(5) 0.0996(3) 0.4770(4) 0.0513(17) Uani 1 1 d .
H31A H 0.0452 0.0724 0.4227 0.062 Uiso 1 1 calc R
H31B H -0.0289 0.1208 0.4729 0.062 Uiso 1 1 calc R
C32 C 0.0876(7) 0.0735(3) 0.5785(5) 0.075(2) Uani 1 1 d .
H32A H 0.0034 0.0681 0.6095 0.091 Uiso 1 1 calc R
H32B H 0.1319 0.0384 0.5726 0.091 Uiso 1 1 calc R
C33 C 0.1798(8) 0.1105(3) 0.6392(5) 0.074(2) Uani 1 1 d .
H33A H 0.2449 0.0906 0.6885 0.089 Uiso 1 1 calc R
H33B H 0.1280 0.1357 0.6765 0.089 Uiso 1 1 calc R
C34 C 0.2529(6) 0.1397(2) 0.5659(4) 0.0388(13) Uani 1 1 d .
H34A H 0.2629 0.1779 0.5845 0.047 Uiso 1 1 calc R
H34B H 0.3446 0.1242 0.5648 0.047 Uiso 1 1 calc R
Li2 Li 0.2171(7) 0.1606(3) 0.3441(5) 0.0217(16) Uani 1 1 d .

loop_
_atom_site_aniso_label
_atom_site_aniso_U_11
_atom_site_aniso_U_22
_atom_site_aniso_U_33
_atom_site_aniso_U_23
_atom_site_aniso_U_13
_atom_site_aniso_U_12
Zn1 0.0106(3) 0.0197(3) 0.0132(3) -0.00106(19) 0.00198(17) -0.00112(19)
Cl1 0.0119(5) 0.0342(6) 0.0237(6) -0.0058(4) 0.0065(4) -0.0047(4)
O2 0.0124(14) 0.0150(15) 0.0160(16) -0.0034(11) 0.0028(11) -0.0009(11)
O3 0.0075(14) 0.0193(16) 0.0124(15) 0.0009(11) 0.0015(11) 0.0011(11)
O4 0.0257(17) 0.038(2) 0.0198(18) 0.0075(13) 0.0077(13) 0.0016(14)
C1 0.008(2) 0.020(2) 0.017(2) -0.0012(16) -0.0018(16) 0.0009(16)
C2 0.015(2) 0.023(2) 0.008(2) -0.0004(16) 0.0002(16) 0.0007(17)
C3 0.017(2) 0.026(2) 0.010(2) -0.0010(17) 0.0001(16) 0.0011(17)
C4 0.015(2) 0.040(3) 0.013(2) -0.0018(19) -0.0005(17) 0.0049(19)
C5 0.016(2) 0.040(3) 0.021(3) -0.003(2) -0.0030(18) -0.005(2)
C6 0.026(3) 0.027(3) 0.022(3) -0.0010(19) -0.0018(19) -0.010(2)
C7 0.018(2) 0.025(2) 0.016(2) -0.0006(17) 0.0018(17) 0.0016(18)
C8 0.014(2) 0.020(2) 0.019(2) 0.0008(17) -0.0051(17) 0.0001(16)
C9 0.018(2) 0.029(3) 0.025(3) -0.0013(19) -0.0108(19) 0.0014(18)
C10 0.029(3) 0.026(3) 0.018(3) 0.0055(18) -0.0022(19) 0.003(2)
C11 0.019(2) 0.021(2) 0.028(3) 0.0034(19) -0.0054(19) 0.0040(18)
C12 0.018(2) 0.021(2) 0.015(2) -0.0027(16) 0.0041(17) 0.0015(17)
C13 0.019(2) 0.027(3) 0.023(3) -0.0043(18) 0.0091(18) -0.0011(18)
C14 0.026(2) 0.032(3) 0.015(2) -0.0067(18) 0.0026(18) -0.001(2)
C15 0.031(3) 0.035(3) 0.014(2) 0.0034(18) 0.0071(19) 0.011(2)
C16 0.017(2) 0.018(2) 0.009(2) -0.0015(16) -0.0022(16) -0.0010(16)
C17 0.0072(19) 0.026(2) 0.013(2) -0.0011(17) -0.0011(15) 0.0022(16)
C18 0.021(2) 0.026(3) 0.014(2) -0.0015(17) -0.0011(17) 0.0047(18)
C19 0.031(3) 0.029(3) 0.018(3) 0.0039(18) 0.000(2) 0.004(2)
C20 0.020(2) 0.037(3) 0.015(2) 0.0045(19) -0.0019(18) 0.006(2)
C21 0.010(2) 0.032(3) 0.016(2) -0.0056(18) -0.0020(17) 0.0036(17)
C22 0.008(2) 0.024(2) 0.015(2) -0.0031(17) -0.0002(16) 0.0020(16)
C23 0.015(2) 0.023(2) 0.018(2) -0.0035(17) 0.0027(17) 0.0012(17)
C24 0.010(2) 0.039(3) 0.032(3) -0.013(2) 0.0049(19) -0.0020(19)
C25 0.015(2) 0.033(3) 0.023(3) -0.0012(19) 0.0086(18) -0.0008(18)
C26 0.018(2) 0.036(3) 0.020(3) -0.0032(19) 0.0010(18) 0.0064(19)
C27 0.017(2) 0.021(2) 0.012(2) -0.0016(16) -0.0021(17) 0.0002(16)
C28 0.021(2) 0.023(2) 0.018(2) -0.0056(18) -0.0032(18) -0.0046(18)
C29 0.021(2) 0.028(2) 0.017(2) 0.0007(18) -0.0068(18) 0.0013(19)
C30 0.023(2) 0.024(3) 0.013(2) -0.0033(17) -0.0060(18) -0.0007(18)
C31 0.014(3) 0.100(5) 0.042(4) 0.032(3) 0.009(2) -0.009(3)
C32 0.067(5) 0.116(6) 0.039(4) 0.039(4) -0.006(3) -0.043(4)
C33 0.078(5) 0.113(6) 0.033(4) 0.019(4) 0.009(3) -0.028(4)
C34 0.054(4) 0.042(3) 0.020(3) 0.002(2) 0.004(2) -0.005(3)
Li2 0.022(4) 0.027(4) 0.017(4) 0.000(3) 0.004(3) -0.003(3)

loop_
_atom_type_symbol
_atom_type_description
_atom_type_scat_dispersion_real
_atom_type_scat_dispersion_imag
_atom_type_scat_source
C C 0.0033 0.0016 'International Tables Vol C Tables 4.2.6.8 and 6.1.1.4'
O O 0.0106 0.0060 'International Tables Vol C Tables 4.2.6.8 and 6.1.1.4'
Zn Zn 0.2839 1.4301 'International Tables Vol C Tables 4.2.6.8 and 6.1.1.4'
Cl Cl 0.1484 0.1585 'International Tables Vol C Tables 4.2.6.8 and 6.1.1.4'
Li Li -0.0003 0.0001 'International Tables Vol C Tables 4.2.6.8 and 6.1.1.4'
H H 0.0000 0.0000 'International Tables Vol C Tables 4.2.6.8 and 6.1.1.4'

loop_
_geom_angle_atom_site_label_1
_geom_angle_atom_site_label_2
_geom_angle_atom_site_label_3
_geom_angle
O2 Zn1 O3 89.60(11)
O2 Zn1 Cl1 130.49(9)
O3 Zn1 Cl1 137.68(9)
C1 O2 Li2 129.7(3)
C1 O2 Zn1 143.0(2)
Li2 O2 Zn1 87.3(2)
C16 O3 Li2 141.8(3)
C16 O3 Zn1 127.6(2)
Li2 O3 Zn1 88.4(2)
C31 O4 C34 109.8(4)
C31 O4 Li2 124.5(4)
C34 O4 Li2 125.3(4)
O2 C1 C2 105.3(3)
O2 C1 C12 110.8(3)
C2 C1 C12 106.9(3)
O2 C1 C8 106.4(3)
C2 C1 C8 111.3(3)
C12 C1 C8 115.7(3)
C7 C2 C3 115.9(4)
C7 C2 C1 124.6(4)
C3 C2 C1 119.4(4)
C4 C3 C2 122.4(4)
C4 C3 H3 118.8
C2 C3 H3 118.8
C5 C4 C3 119.6(4)
C5 C4 H4 120.2
C3 C4 H4 120.2
C6 C5 C4 119.9(4)
C6 C5 H5 120.0
C4 C5 H5 120.0
C5 C6 C7 120.0(4)
C5 C6 H6 120.0
C7 C6 H6 120.0
C6 C7 C2 122.1(4)
C6 C7 H7 119.0
C2 C7 H7 119.0
C11 C8 C10 107.1(3)
C11 C8 C9 106.4(3)
C10 C8 C9 105.2(4)
C11 C8 C1 117.6(3)
C10 C8 C1 109.5(3)
C9 C8 C1 110.2(3)
C8 C9 H9A 109.5
C8 C9 H9B 109.5
H9A C9 H9B 109.5
C8 C9 H9C 109.5
H9A C9 H9C 109.5
H9B C9 H9C 109.5
C8 C10 H10A 109.5
C8 C10 H10B 109.5
H10A C10 H10B 109.5
C8 C10 H10C 109.5
H10A C10 H10C 109.5
H10B C10 H10C 109.5
C8 C11 H11A 109.5
C8 C11 H11B 109.5
H11A C11 H11B 109.5
C8 C11 H11C 109.5
H11A C11 H11C 109.5
H11B C11 H11C 109.5
C13 C12 C15 105.7(4)
C13 C12 C14 107.5(3)
C15 C12 C14 105.4(4)
C13 C12 C1 114.2(3)
C15 C12 C1 109.1(3)
C14 C12 C1 114.2(3)
C12 C13 H13A 109.5
C12 C13 H13B 109.5
H13A C13 H13B 109.5
C12 C13 H13C 109.5
H13A C13 H13C 109.5
H13B C13 H13C 109.5
C12 C14 H14A 109.5
C12 C14 H14B 109.5
H14A C14 H14B 109.5
C12 C14 H14C 109.5
H14A C14 H14C 109.5
H14B C14 H14C 109.5
C12 C15 H15A 109.5
C12 C15 H15B 109.5
H15A C15 H15B 109.5
C12 C15 H15C 109.5
H15A C15 H15C 109.5
H15B C15 H15C 109.5
O3 C16 C17 107.8(3)
O3 C16 C23 106.6(3)
C17 C16 C23 107.3(3)
O3 C16 C27 107.2(3)
C17 C16 C27 111.7(3)
C23 C16 C27 115.9(3)
C18 C17 C22 116.4(4)
C18 C17 C16 124.4(4)
C22 C17 C16 119.2(4)
C17 C18 C19 122.1(4)
C17 C18 H18 119.0
C19 C18 H18 119.0
C20 C19 C18 120.3(4)
C20 C19 H19 119.8
C18 C19 H19 119.8
C21 C20 C19 119.0(4)
C21 C20 H20 120.5
C19 C20 H20 120.5
C20 C21 C22 120.3(4)
C20 C21 H21 119.9
C22 C21 H21 119.9
C17 C22 C21 121.9(4)
C17 C22 H22 119.0
C21 C22 H22 119.0
C25 C23 C24 106.1(4)
C25 C23 C26 108.3(3)
C24 C23 C26 104.9(3)
C25 C23 C16 113.5(3)
C24 C23 C16 109.3(3)
C26 C23 C16 114.1(3)
C23 C24 H24A 109.5
C23 C24 H24B 109.5
H24A C24 H24B 109.5
C23 C24 H24C 109.5
H24A C24 H24C 109.5
H24B C24 H24C 109.5
C23 C25 H25A 109.5
C23 C25 H25B 109.5
H25A C25 H25B 109.5
C23 C25 H25C 109.5
H25A C25 H25C 109.5
H25B C25 H25C 109.5
C23 C26 H26A 109.5
C23 C26 H26B 109.5
H26A C26 H26B 109.5
C23 C26 H26C 109.5
H26A C26 H26C 109.5
H26B C26 H26C 109.5
C28 C27 C29 105.8(3)
C28 C27 C30 107.0(3)
C29 C27 C30 105.7(3)
C28 C27 C16 110.0(3)
C29 C27 C16 110.6(3)
C30 C27 C16 117.1(3)
C27 C28 H28A 109.5
C27 C28 H28B 109.5
H28A C28 H28B 109.5
C27 C28 H28C 109.5
H28A C28 H28C 109.5
H28B C28 H28C 109.5
C27 C29 H29A 109.5
C27 C29 H29B 109.5
H29A C29 H29B 109.5
C27 C29 H29C 109.5
H29A C29 H29C 109.5
H29B C29 H29C 109.5
C27 C30 H30A 109.5
C27 C30 H30B 109.5
H30A C30 H30B 109.5
C27 C30 H30C 109.5
H30A C30 H30C 109.5
H30B C30 H30C 109.5
O4 C31 C32 105.1(4)
O4 C31 H31A 110.7
C32 C31 H31A 110.7
O4 C31 H31B 110.7
C32 C31 H31B 110.7
H31A C31 H31B 108.8
C33 C32 C31 105.4(5)
C33 C32 H32A 110.7
C31 C32 H32A 110.7
C33 C32 H32B 110.7
C31 C32 H32B 110.7
H32A C32 H32B 108.8
C32 C33 C34 105.5(5)
C32 C33 H33A 110.6
C34 C33 H33A 110.6
C32 C33 H33B 110.6
C34 C33 H33B 110.6
H33A C33 H33B 108.8
O4 C34 C33 106.3(5)
O4 C34 H34A 110.5
C33 C34 H34A 110.5
O4 C34 H34B 110.5
C33 C34 H34B 110.5
H34A C34 H34B 108.7
O3 Li2 O2 91.5(3)
O3 Li2 O4 128.7(4)
O2 Li2 O4 130.3(4)

loop_
_geom_bond_atom_site_label_1
_geom_bond_atom_site_label_2
_geom_bond_distance
Zn1 O2 1.902(3)
Zn1 O3 1.914(3)
Zn1 Cl1 2.1551(11)
O2 C1 1.410(5)
O2 Li2 1.902(8)
O3 C16 1.423(5)
O3 Li2 1.852(7)
O4 C31 1.443(6)
O4 C34 1.449(6)
O4 Li2 1.903(8)
C1 C2 1.558(5)
C1 C12 1.603(6)
C1 C8 1.612(5)
C2 C7 1.394(6)
C2 C3 1.400(6)
C3 C4 1.388(6)
C3 H3 0.9500
C4 C5 1.377(6)
C4 H4 0.9500
C5 C6 1.371(6)
C5 H5 0.9500
C6 C7 1.390(6)
C6 H6 0.9500
C7 H7 0.9500
C8 C11 1.541(6)
C8 C10 1.541(6)
C8 C9 1.546(6)
C9 H9A 0.9800
C9 H9B 0.9800
C9 H9C 0.9800
C10 H10A 0.9800
C10 H10B 0.9800
C10 H10C 0.9800
C11 H11A 0.9800
C11 H11B 0.9800
C11 H11C 0.9800
C12 C13 1.534(6)
C12 C15 1.540(6)
C12 C14 1.543(6)
C13 H13A 0.9800
C13 H13B 0.9800
C13 H13C 0.9800
C14 H14A 0.9800
C14 H14B 0.9800
C14 H14C 0.9800
C15 H15A 0.9800
C15 H15B 0.9800
C15 H15C 0.9800
C16 C17 1.557(6)
C16 C23 1.611(6)
C16 C27 1.615(5)
C17 C18 1.389(6)
C17 C22 1.395(6)
C18 C19 1.387(6)
C18 H18 0.9500
C19 C20 1.388(6)
C19 H19 0.9500
C20 C21 1.371(6)
C20 H20 0.9500
C21 C22 1.397(6)
C21 H21 0.9500
C22 H22 0.9500
C23 C25 1.518(6)
C23 C24 1.542(6)
C23 C26 1.547(6)
C24 H24A 0.9800
C24 H24B 0.9800
C24 H24C 0.9800
C25 H25A 0.9800
C25 H25B 0.9800
C25 H25C 0.9800
C26 H26A 0.9800
C26 H26B 0.9800
C26 H26C 0.9800
C27 C28 1.535(6)
C27 C29 1.542(6)
C27 C30 1.545(6)
C28 H28A 0.9800
C28 H28B 0.9800
C28 H28C 0.9800
C29 H29A 0.9800
C29 H29B 0.9800
C29 H29C 0.9800
C30 H30A 0.9800
C30 H30B 0.9800
C30 H30C 0.9800
C31 C32 1.499(8)
C31 H31A 0.9900
C31 H31B 0.9900
C32 C33 1.465(9)
C32 H32A 0.9900
C32 H32B 0.9900
C33 C34 1.487(8)
C33 H33A 0.9900
C33 H33B 0.9900
C34 H34A 0.9900
C34 H34B 0.9900

loop_
_geom_torsion_atom_site_label_1
_geom_torsion_atom_site_label_2
_geom_torsion_atom_site_label_3
_geom_torsion_atom_site_label_4
_geom_torsion
O3 Zn1 O2 C1 167.1(4)
Cl1 Zn1 O2 C1 -27.8(4)
O3 Zn1 O2 Li2 -13.3(2)
Cl1 Zn1 O2 Li2 151.8(2)
O2 Zn1 O3 C16 -152.5(3)
Cl1 Zn1 O3 C16 44.4(3)
O2 Zn1 O3 Li2 13.6(2)
Cl1 Zn1 O3 Li2 -149.5(2)
Li2 O2 C1 C2 32.2(5)
Zn1 O2 C1 C2 -148.3(3)
Li2 O2 C1 C12 147.5(4)
Zn1 O2 C1 C12 -33.0(5)
Li2 O2 C1 C8 -86.0(4)
Zn1 O2 C1 C8 93.5(4)
O2 C1 C2 C7 -159.5(4)
C12 C1 C2 C7 82.6(4)
C8 C1 C2 C7 -44.7(5)
O2 C1 C2 C3 22.5(5)
C12 C1 C2 C3 -95.4(4)
C8 C1 C2 C3 137.3(4)
C7 C2 C3 C4 3.0(6)
C1 C2 C3 C4 -178.9(4)
C2 C3 C4 C5 -1.3(6)
C3 C4 C5 C6 -1.3(6)
C4 C5 C6 C7 1.9(7)
C5 C6 C7 C2 0.0(7)
C3 C2 C7 C6 -2.4(6)
C1 C2 C7 C6 179.6(4)
O2 C1 C8 C11 -162.3(3)
C2 C1 C8 C11 83.6(4)
C12 C1 C8 C11 -38.8(5)
O2 C1 C8 C10 75.1(4)
C2 C1 C8 C10 -39.0(4)
C12 C1 C8 C10 -161.4(3)
O2 C1 C8 C9 -40.2(4)
C2 C1 C8 C9 -154.3(3)
C12 C1 C8 C9 83.3(4)
O2 C1 C12 C13 72.8(4)
C2 C1 C12 C13 -173.0(3)
C8 C1 C12 C13 -48.3(5)
O2 C1 C12 C15 -45.2(4)
C2 C1 C12 C15 69.0(4)
C8 C1 C12 C15 -166.3(3)
O2 C1 C12 C14 -162.8(3)
C2 C1 C12 C14 -48.6(4)
C8 C1 C12 C14 76.1(4)
Li2 O3 C16 C17 -117.9(5)
Zn1 O3 C16 C17 39.3(4)
Li2 O3 C16 C23 -3.0(6)
Zn1 O3 C16 C23 154.2(2)
Li2 O3 C16 C27 121.7(5)
Zn1 O3 C16 C27 -81.1(3)
O3 C16 C17 C18 -162.7(4)
C23 C16 C17 C18 82.8(5)
C27 C16 C17 C18 -45.2(5)
O3 C16 C17 C22 20.2(5)
C23 C16 C17 C22 -94.2(4)
C27 C16 C17 C22 137.8(4)
C22 C17 C18 C19 -2.1(6)
C16 C17 C18 C19 -179.2(4)
C17 C18 C19 C20 0.4(7)
C18 C19 C20 C21 1.1(7)
C19 C20 C21 C22 -0.7(6)
C18 C17 C22 C21 2.5(6)
C16 C17 C22 C21 179.7(4)
C20 C21 C22 C17 -1.1(6)
O3 C16 C23 C25 69.4(4)
C17 C16 C23 C25 -175.4(3)
C27 C16 C23 C25 -49.9(5)
O3 C16 C23 C24 -48.8(4)
C17 C16 C23 C24 66.4(4)
C27 C16 C23 C24 -168.1(4)
O3 C16 C23 C26 -165.9(3)
C17 C16 C23 C26 -50.7(4)
C27 C16 C23 C26 74.8(4)
O3 C16 C27 C28 80.1(4)
C17 C16 C27 C28 -37.8(4)
C23 C16 C27 C28 -161.1(3)
O3 C16 C27 C29 -36.4(4)
C17 C16 C27 C29 -154.3(3)
C23 C16 C27 C29 82.5(4)
O3 C16 C27 C30 -157.6(3)
C17 C16 C27 C30 84.6(4)
C23 C16 C27 C30 -38.7(5)
C34 O4 C31 C32 -13.6(7)
Li2 O4 C31 C32 160.4(5)
O4 C31 C32 C33 25.8(8)
C31 C32 C33 C34 -28.0(9)
C31 O4 C34 C33 -3.6(7)
Li2 O4 C34 C33 -177.6(5)
C32 C33 C34 O4 19.8(8)
C16 O3 Li2 O2 148.5(4)
Zn1 O3 Li2 O2 -13.6(2)
C16 O3 Li2 O4 -63.3(7)
Zn1 O3 Li2 O4 134.6(5)
C1 O2 Li2 O3 -166.6(3)
Zn1 O2 Li2 O3 13.7(2)
C1 O2 Li2 O4 46.1(7)
Zn1 O2 Li2 O4 -133.7(5)
C31 O4 Li2 O3 138.3(5)
C34 O4 Li2 O3 -48.6(7)
C31 O4 Li2 O2 -85.3(6)
C34 O4 Li2 O2 87.7(6)
